data_7224488
loop_
_publ_author_name
'Aulakh, Darpandeep'
'Nicoletta, Anthony P.'
'Varghese, Juby R.'
'Wriedt, Mario'

_publ_section_title
;
 The structural diversity and properties of nine new viologen based
 zwitterionic metal--organic frameworks
;
_journal_issue 12
_journal_name_full CrystEngComm
_journal_page_first 2189
_journal_paper_doi 10.1039/C6CE00284F
_journal_volume 18
_journal_year 2016
_chemical_formula_moiety 'C47 H52 Cd N3 O19'
_chemical_formula_sum 'C47 H52 Cd N3 O19'
_chemical_formula_weight 1075.31
_chemical_name_systematic
;
 ?
;
_space_group_crystal_system monoclinic
_space_group_IT_number 14
_space_group_name_Hall '-P 2ybc'
_space_group_name_H-M_alt 'P 1 21/c 1'
_symmetry_space_group_name_Hall '-P 2ybc'
_symmetry_space_group_name_H-M 'P 1 21/c 1'
_atom_sites_solution_hydrogens mixed
_audit_creation_method SHELXL-2013
_audit_update_record
;
2015-12-07 deposited with the CCDC.
2016-02-25 downloaded from the CCDC.
;
_cell_angle_alpha 90
_cell_angle_beta 93.5049(10)
_cell_angle_gamma 90
_cell_formula_units_Z 4
_cell_length_a 12.1281(2)
_cell_length_b 16.5109(3)
_cell_length_c 23.7085(5)
_cell_measurement_reflns_used 89372
_cell_measurement_temperature 170(2)
_cell_measurement_theta_max 28.332
_cell_measurement_theta_min 1.504
_cell_volume 4738.65(15)
_computing_cell_refinement 'APEX2 (Bruker, 2013)'
_computing_data_collection 'APEX2 (Bruker, 2013)'
_computing_data_reduction 'APEX2 (Bruker, 2013)'
_computing_structure_refinement 'SHELXL-2014/6 (Sheldrick, 2014)'
_computing_structure_solution 'SHELXT-2014/6 (Sheldrick, 2014)'
_diffrn_ambient_temperature 170(2)
_diffrn_measured_fraction_theta_full 0.999
_diffrn_measured_fraction_theta_max 0.992
_diffrn_measurement_device_type 'Bruker APEX II CCD area detector'
_diffrn_measurement_method 'omega scans'
_diffrn_radiation_type MoK\a
_diffrn_radiation_wavelength 0.71073
_diffrn_reflns_av_R_equivalents 0.0880
_diffrn_reflns_av_unetI/netI 0.0582
_diffrn_reflns_Laue_measured_fraction_full 0.999
_diffrn_reflns_Laue_measured_fraction_max 0.992
_diffrn_reflns_limit_h_max 16
_diffrn_reflns_limit_h_min -16
_diffrn_reflns_limit_k_max 21
_diffrn_reflns_limit_k_min -21
_diffrn_reflns_limit_l_max 31
_diffrn_reflns_limit_l_min -31
_diffrn_reflns_number 89372
_diffrn_reflns_point_group_measured_fraction_full 0.999
_diffrn_reflns_point_group_measured_fraction_max 0.992
_diffrn_reflns_theta_full 25.242
_diffrn_reflns_theta_max 28.332
_diffrn_reflns_theta_min 1.504
_diffrn_source 'fine-focus sealed tube'
_exptl_absorpt_coefficient_mu 0.543
_exptl_absorpt_correction_T_max 0.950
_exptl_absorpt_correction_T_min 0.906
_exptl_absorpt_correction_type multi-scan
_exptl_absorpt_process_details 'SADABS (Sheldrick 2014)'
_exptl_crystal_colour white
_exptl_crystal_density_diffrn 1.507
_exptl_crystal_description block
_exptl_crystal_F_000 2220
_exptl_crystal_size_max 0.20
_exptl_crystal_size_mid 0.15
_exptl_crystal_size_min 0.09
_refine_diff_density_max 0.927
_refine_diff_density_min -0.721
_refine_diff_density_rms 0.082
_refine_ls_extinction_method none
_refine_ls_goodness_of_fit_ref 1.000
_refine_ls_hydrogen_treatment constr
_refine_ls_matrix_type full
_refine_ls_number_parameters 658
_refine_ls_number_reflns 11725
_refine_ls_number_restraints 0
_refine_ls_restrained_S_all 1.000
_refine_ls_R_factor_all 0.0825
_refine_ls_R_factor_gt 0.0439
_refine_ls_shift/su_max 0.002
_refine_ls_shift/su_mean 0.000
_refine_ls_structure_factor_coef Fsqd
_refine_ls_weighting_details 'w=1/[\s^2^(Fo^2^)+(0.0466P)^2^+3.5887P] where P=(Fo^2^+2Fc^2^)/3'
_refine_ls_weighting_scheme calc
_refine_ls_wR_factor_gt 0.0946
_refine_ls_wR_factor_ref 0.1123
_reflns_Friedel_coverage 0.000
_reflns_number_gt 7823
_reflns_number_total 11725
_reflns_threshold_expression 'I > 2\s(I)'
_cod_data_source_file c6ce00284f2.cif
_cod_data_source_block da352
_cod_depositor_comments 'Adding full bibliography for 7224483--7224492.cif.'
_cod_database_code 7224488
_shelx_space_group_comment
;
The symmetry employed for this shelxl refinement is uniquely defined
by the following loop, which should always be used as a source of
symmetry information in preference to the above space-group names.
They are only intended as comments.
;
_shelxl_version_number 2013-3

loop_
_space_group_symop_operation_xyz
'x, y, z'
'-x, y+1/2, -z+1/2'
'-x, -y, -z'
'x, -y-1/2, z-1/2'

loop_
_atom_site_label
_atom_site_type_symbol
_atom_site_fract_x
_atom_site_fract_y
_atom_site_fract_z
_atom_site_U_iso_or_equiv
_atom_site_adp_type
_atom_site_occupancy
_atom_site_site_symmetry_order
_atom_site_calc_flag
_atom_site_refinement_flags_posn
_atom_site_refinement_flags_adp
Cd1 Cd 0.08976(2) -0.62325(2) 0.34928(2) 0.02852(7) Uani 1 1 d . .
N1 N -0.1500(2) -0.93337(15) 0.62719(11) 0.0321(6) Uani 1 1 d . .
N2 N -0.4724(2) -0.67663(16) 0.78240(11) 0.0329(6) Uani 1 1 d . .
O1 O 0.0549(2) -0.70534(14) 0.41814(10) 0.0439(6) Uani 1 1 d . .
O2 O 0.2139(2) -0.77246(16) 0.42067(10) 0.0462(6) Uani 1 1 d . .
O3 O -0.88048(18) -0.42119(14) 0.64809(9) 0.0362(5) Uani 1 1 d . .
O4 O -0.99331(17) -0.46591(14) 0.71071(9) 0.0358(5) Uani 1 1 d . .
C1 C 0.1176(3) -0.7622(2) 0.43466(13) 0.0345(7) Uani 1 1 d . .
C2 C 0.0690(3) -0.81952(19) 0.47597(13) 0.0324(7) Uani 1 1 d . .
C3 C 0.1351(3) -0.8588(2) 0.51715(14) 0.0364(8) Uani 1 1 d . .
H3 H 0.2126 -0.8502 0.5196 0.044 Uiso 1 1 calc R U
C4 C 0.0875(3) -0.9109(2) 0.55478(14) 0.0377(8) Uani 1 1 d . .
H4 H 0.1326 -0.9363 0.5838 0.045 Uiso 1 1 calc R U
C5 C -0.0243(3) -0.92579(19) 0.55032(14) 0.0349(8) Uani 1 1 d . .
C6 C -0.0898(3) -0.8874(2) 0.50858(15) 0.0413(8) Uani 1 1 d . .
H6 H -0.1669 -0.8983 0.5049 0.050 Uiso 1 1 calc R U
C7 C -0.0442(3) -0.8335(2) 0.47228(15) 0.0386(8) Uani 1 1 d . .
H7 H -0.0902 -0.8058 0.4447 0.046 Uiso 1 1 calc R U
C8 C -0.0769(3) -0.9822(2) 0.59130(15) 0.0403(8) Uani 1 1 d . .
H8A H -0.1210 -1.0240 0.5702 0.048 Uiso 1 1 calc R U
H8B H -0.0189 -1.0097 0.6155 0.048 Uiso 1 1 calc R U
C9 C -0.1028(3) -0.88079(19) 0.66449(14) 0.0342(7) Uani 1 1 d . .
H9 H -0.0246 -0.8777 0.6693 0.041 Uiso 1 1 calc R U
C10 C -0.1667(3) -0.83161(19) 0.69558(13) 0.0311(7) Uani 1 1 d . .
H10 H -0.1330 -0.7952 0.7224 0.037 Uiso 1 1 calc R U
C11 C -0.2814(3) -0.83508(18) 0.68775(12) 0.0276(6) Uani 1 1 d . .
C12 C -0.3278(3) -0.89225(18) 0.65012(13) 0.0315(7) Uani 1 1 d . .
H12 H -0.4058 -0.8974 0.6449 0.038 Uiso 1 1 calc R U
C13 C -0.2600(3) -0.94096(19) 0.62068(13) 0.0332(7) Uani 1 1 d . .
H13 H -0.2914 -0.9805 0.5954 0.040 Uiso 1 1 calc R U
C14 C -0.3507(2) -0.77967(18) 0.71961(12) 0.0276(6) Uani 1 1 d . .
C15 C -0.3121(3) -0.70299(19) 0.73402(14) 0.0338(7) Uani 1 1 d . .
H15 H -0.2428 -0.6853 0.7220 0.041 Uiso 1 1 calc R U
C16 C -0.3739(3) -0.6522(2) 0.76576(14) 0.0366(8) Uani 1 1 d . .
H16 H -0.3468 -0.5998 0.7759 0.044 Uiso 1 1 calc R U
C17 C -0.5137(3) -0.7496(2) 0.76748(14) 0.0366(8) Uani 1 1 d . .
H17 H -0.5845 -0.7651 0.7789 0.044 Uiso 1 1 calc R U
C18 C -0.4547(3) -0.80184(19) 0.73596(14) 0.0330(7) Uani 1 1 d . .
H18 H -0.4848 -0.8531 0.7253 0.040 Uiso 1 1 calc R U
C19 C -0.5368(3) -0.6222(2) 0.81807(14) 0.0395(8) Uani 1 1 d . .
H19A H -0.4874 -0.5800 0.8352 0.047 Uiso 1 1 calc R U
H19B H -0.5668 -0.6539 0.8491 0.047 Uiso 1 1 calc R U
C20 C -0.6304(3) -0.5826(2) 0.78357(13) 0.0323(7) Uani 1 1 d . .
C21 C -0.6094(3) -0.5275(2) 0.74122(13) 0.0328(7) Uani 1 1 d . .
H21 H -0.5353 -0.5159 0.7331 0.039 Uiso 1 1 calc R U
C22 C -0.6954(3) -0.48943(19) 0.71078(13) 0.0302(7) Uani 1 1 d . .
H22 H -0.6802 -0.4525 0.6815 0.036 Uiso 1 1 calc R U
C23 C -0.8043(2) -0.50515(18) 0.72300(12) 0.0282(7) Uani 1 1 d . .
C24 C -0.8983(3) -0.46171(18) 0.69139(13) 0.0289(7) Uani 1 1 d . .
C25 C -0.8250(3) -0.55969(18) 0.76502(13) 0.0295(7) Uani 1 1 d . .
H25 H -0.8991 -0.5705 0.7735 0.035 Uiso 1 1 calc R U
C26 C -0.7389(3) -0.59922(19) 0.79512(13) 0.0319(7) Uani 1 1 d . .
H26 H -0.7543 -0.6375 0.8235 0.038 Uiso 1 1 calc R U
N31 N 0.2369(2) -0.92934(15) 0.02936(10) 0.0260(5) Uani 1 1 d . .
O31 O 0.0550(2) -0.71811(14) 0.28051(9) 0.0413(6) Uani 1 1 d . .
O32 O 0.2239(2) -0.67389(14) 0.26724(10) 0.0445(6) Uani 1 1 d . .
C31 C 0.1405(3) -0.71429(19) 0.25164(13) 0.0340(7) Uani 1 1 d . .
C32 C 0.1366(3) -0.76054(17) 0.19678(12) 0.0282(7) Uani 1 1 d . .
C33 C 0.2228(3) -0.7546(2) 0.16112(13) 0.0345(7) Uani 1 1 d . .
H33 H 0.2835 -0.7199 0.1708 0.041 Uiso 1 1 calc R U
C34 C 0.2209(3) -0.79879(19) 0.11159(13) 0.0329(7) Uani 1 1 d . .
H34 H 0.2804 -0.7942 0.0875 0.039 Uiso 1 1 calc R U
C35 C 0.1330(2) -0.84994(18) 0.09663(12) 0.0262(6) Uani 1 1 d . .
C36 C 0.0459(2) -0.85520(18) 0.13220(13) 0.0286(7) Uani 1 1 d . .
H36 H -0.0151 -0.8896 0.1225 0.034 Uiso 1 1 calc R U
C37 C 0.0479(3) -0.81062(18) 0.18146(13) 0.0296(7) Uani 1 1 d . .
H37 H -0.0122 -0.8143 0.2052 0.036 Uiso 1 1 calc R U
C38 C 0.1257(2) -0.89934(19) 0.04278(13) 0.0297(7) Uani 1 1 d . .
H38A H 0.0756 -0.9459 0.0472 0.036 Uiso 1 1 calc R U
H38B H 0.0946 -0.8655 0.0112 0.036 Uiso 1 1 calc R U
C39 C 0.2969(3) -0.88847(19) -0.00698(12) 0.0298(7) Uani 1 1 d . .
H39 H 0.2675 -0.8409 -0.0247 0.036 Uiso 1 1 calc R U
C40 C 0.4007(3) -0.91507(18) -0.01870(12) 0.0289(7) Uani 1 1 d . .
H40 H 0.4426 -0.8855 -0.0443 0.035 Uiso 1 1 calc R U
C41 C 0.4449(2) -0.98502(18) 0.00664(12) 0.0259(6) Uani 1 1 d . .
C42 C 0.3802(3) -1.0249(2) 0.04478(13) 0.0323(7) Uani 1 1 d . .
H42 H 0.4077 -1.0722 0.0636 0.039 Uiso 1 1 calc R U
C43 C 0.2772(3) -0.9962(2) 0.05527(13) 0.0320(7) Uani 1 1 d . .
H43 H 0.2340 -1.0241 0.0812 0.038 Uiso 1 1 calc R U
O51 O 0.11556(18) -0.50402(13) 0.41944(9) 0.0344(5) Uani 1 1 d . .
O52 O 0.23616(18) -0.54091(13) 0.35853(10) 0.0367(5) Uani 1 1 d . .
O53 O 0.5610(2) -0.20395(15) 0.42717(12) 0.0558(7) Uani 1 1 d . .
O54 O 0.4602(2) -0.17741(14) 0.50055(10) 0.0420(6) Uani 1 1 d . .
C51 C 0.2021(3) -0.49191(18) 0.39485(13) 0.0292(7) Uani 1 1 d . .
C52 C 0.2709(3) -0.41842(18) 0.40871(12) 0.0276(6) Uani 1 1 d . .
C53 C 0.3717(3) -0.40778(19) 0.38455(13) 0.0315(7) Uani 1 1 d . .
H53 H 0.3952 -0.4458 0.3577 0.038 Uiso 1 1 calc R U
C54 C 0.4378(3) -0.34199(19) 0.39959(13) 0.0321(7) Uani 1 1 d . .
H54 H 0.5061 -0.3348 0.3826 0.038 Uiso 1 1 calc R U
C55 C 0.4056(3) -0.28625(18) 0.43934(13) 0.0296(7) Uani 1 1 d . .
C56 C 0.4821(3) -0.21713(19) 0.45697(15) 0.0361(8) Uani 1 1 d . .
C57 C 0.3034(3) -0.29575(19) 0.46247(14) 0.0338(7) Uani 1 1 d . .
H57 H 0.2796 -0.2574 0.4890 0.041 Uiso 1 1 calc R U
C58 C 0.2368(3) -0.36085(19) 0.44683(14) 0.0331(7) Uani 1 1 d . .
H58 H 0.1668 -0.3664 0.4623 0.040 Uiso 1 1 calc R U
O1W O 0.6372(2) -0.09970(14) 0.55644(10) 0.0423(6) Uani 1 1 d G .
H1WA H 0.5845 -0.1240 0.5392 0.063 Uiso 1 1 d R U
H1WB H 0.6896 -0.1322 0.5634 0.063 Uiso 1 1 d R U
O2W O 0.4496(2) -0.27621(15) 0.59777(10) 0.0457(6) Uani 1 1 d G .
H0AA H 0.3852 -0.2746 0.6089 0.069 Uiso 1 1 d R U
H0AB H 0.4527 -0.2482 0.5683 0.069 Uiso 1 1 d R U
O3W O 0.3481(2) -0.03230(17) 0.51970(13) 0.0578(7) Uani 1 1 d G .
H3WA H 0.3583 0.0078 0.4989 0.087 Uiso 1 1 d G U
H3WB H 0.3901 -0.0702 0.5112 0.087 Uiso 1 1 d G U
O4W O 0.5453(2) -0.40514(16) 0.66131(11) 0.0510(7) Uani 1 1 d G .
H4WA H 0.5301 -0.3607 0.6455 0.077 Uiso 1 1 d R U
H4WB H 0.6120 -0.4164 0.6576 0.077 Uiso 1 1 d R U
O5W O 0.3167(2) -0.53589(15) 0.21595(11) 0.0518(7) Uani 1 1 d G .
H5WA H 0.3008 -0.5791 0.2323 0.078 Uiso 1 1 d R U
H5WB H 0.3402 -0.5467 0.1842 0.078 Uiso 1 1 d R U
O6W O 0.5968(2) -0.05720(17) 0.38427(11) 0.0606(8) Uani 1 1 d G .
H6WA H 0.5990 -0.1041 0.3981 0.091 Uiso 1 1 d R U
H6WB H 0.6247 -0.0243 0.4081 0.091 Uiso 1 1 d R U
O7W O 0.2422(2) -0.28143(18) 0.63357(13) 0.0679(9) Uani 1 1 d G .
H7WA H 0.2049 -0.2462 0.6494 0.102 Uiso 1 1 d R U
H7WB H 0.2080 -0.3257 0.6327 0.102 Uiso 1 1 d R U
O8W O -1.1010(3) -0.5139(2) 0.80236(14) 0.0730(9) Uani 1 1 d G .
H8WA H -1.0542 -0.4838 0.7883 0.110 Uiso 1 1 d R U
H8WB H -1.1331 -0.5419 0.7767 0.110 Uiso 1 1 d R U
O9W O -0.1006(3) -0.8240(2) 0.31942(16) 0.0883(12) Uani 1 1 d G .
H9WA H -0.0731 -0.8693 0.3284 0.132 Uiso 1 1 d R U
H9WB H -0.0502 -0.7925 0.3105 0.132 Uiso 1 1 d R U

loop_
_atom_site_aniso_label
_atom_site_aniso_U_11
_atom_site_aniso_U_22
_atom_site_aniso_U_33
_atom_site_aniso_U_23
_atom_site_aniso_U_13
_atom_site_aniso_U_12
Cd1 0.03120(12) 0.02653(12) 0.02752(12) -0.00120(10) -0.00073(8) -0.00069(10)
N1 0.0394(16) 0.0254(14) 0.0327(15) 0.0015(11) 0.0116(12) 0.0000(11)
N2 0.0342(15) 0.0332(15) 0.0308(14) -0.0008(12) -0.0010(12) 0.0113(12)
O1 0.0568(16) 0.0368(14) 0.0389(14) 0.0040(11) 0.0095(12) 0.0010(12)
O2 0.0411(15) 0.0512(16) 0.0472(15) 0.0089(12) 0.0096(12) -0.0073(12)
O3 0.0369(13) 0.0353(13) 0.0360(13) 0.0050(10) 0.0003(10) 0.0031(10)
O4 0.0268(12) 0.0431(14) 0.0377(13) -0.0007(10) 0.0028(10) 0.0052(10)
C1 0.045(2) 0.0283(17) 0.0299(17) -0.0043(14) 0.0005(15) -0.0071(15)
C2 0.0413(19) 0.0255(16) 0.0310(17) -0.0037(13) 0.0069(14) -0.0008(14)
C3 0.0377(19) 0.039(2) 0.0332(18) -0.0014(14) 0.0060(15) -0.0007(14)
C4 0.043(2) 0.0380(19) 0.0316(18) 0.0026(15) 0.0037(15) 0.0047(16)
C5 0.046(2) 0.0258(16) 0.0343(18) -0.0035(14) 0.0166(15) -0.0004(14)
C6 0.0345(19) 0.045(2) 0.045(2) 0.0045(17) 0.0080(16) -0.0029(16)
C7 0.041(2) 0.0365(19) 0.0385(19) 0.0052(15) 0.0042(15) 0.0052(15)
C8 0.050(2) 0.0288(17) 0.044(2) -0.0026(15) 0.0211(17) 0.0020(15)
C9 0.0338(17) 0.0289(16) 0.0405(19) -0.0052(15) 0.0075(14) -0.0033(14)
C10 0.0323(17) 0.0269(16) 0.0342(17) -0.0032(13) 0.0032(14) -0.0050(13)
C11 0.0321(17) 0.0239(15) 0.0266(16) 0.0035(12) 0.0009(13) -0.0005(13)
C12 0.0318(17) 0.0297(17) 0.0328(17) 0.0024(13) 0.0011(14) -0.0022(13)
C13 0.042(2) 0.0298(17) 0.0278(17) 0.0009(13) 0.0004(14) -0.0083(14)
C14 0.0275(16) 0.0279(16) 0.0275(16) 0.0037(12) 0.0012(13) 0.0037(12)
C15 0.0322(17) 0.0303(17) 0.0389(19) -0.0012(14) 0.0037(14) 0.0008(14)
C16 0.0369(19) 0.0299(17) 0.043(2) -0.0034(15) -0.0007(15) 0.0042(14)
C17 0.0306(18) 0.0380(19) 0.042(2) 0.0081(15) 0.0047(15) 0.0061(14)
C18 0.0329(18) 0.0267(16) 0.0396(19) 0.0012(14) 0.0030(14) 0.0030(13)
C19 0.0394(19) 0.048(2) 0.0304(17) -0.0058(16) 0.0002(14) 0.0192(17)
C20 0.0353(18) 0.0330(17) 0.0284(17) -0.0072(14) 0.0007(14) 0.0114(14)
C21 0.0275(17) 0.0378(18) 0.0335(18) -0.0041(14) 0.0051(14) 0.0041(14)
C22 0.0321(17) 0.0285(16) 0.0303(17) -0.0012(13) 0.0028(13) 0.0013(13)
C23 0.0291(16) 0.0278(16) 0.0275(16) -0.0066(13) 0.0002(13) 0.0026(13)
C24 0.0322(17) 0.0264(16) 0.0279(16) -0.0070(13) -0.0017(13) 0.0005(13)
C25 0.0274(16) 0.0270(16) 0.0342(17) -0.0031(13) 0.0019(13) -0.0023(13)
C26 0.0392(19) 0.0264(16) 0.0303(17) -0.0017(13) 0.0021(14) 0.0020(13)
N31 0.0258(13) 0.0292(13) 0.0230(13) -0.0040(10) 0.0016(10) 0.0009(10)
O31 0.0487(15) 0.0421(14) 0.0338(13) -0.0099(11) 0.0076(11) 0.0047(11)
O32 0.0607(17) 0.0374(14) 0.0350(13) -0.0089(11) 0.0005(12) -0.0114(12)
C31 0.048(2) 0.0250(16) 0.0287(17) 0.0032(13) 0.0027(15) 0.0079(15)
C32 0.0384(18) 0.0215(15) 0.0246(15) 0.0021(12) 0.0025(13) 0.0050(13)
C33 0.0380(19) 0.0329(17) 0.0327(18) -0.0033(14) 0.0021(14) -0.0081(14)
C34 0.0311(17) 0.0364(18) 0.0319(17) -0.0025(14) 0.0081(14) -0.0048(14)
C35 0.0283(16) 0.0234(14) 0.0266(15) 0.0013(12) 0.0002(12) 0.0007(12)
C36 0.0248(15) 0.0306(16) 0.0304(16) -0.0006(13) 0.0008(13) -0.0009(12)
C37 0.0284(16) 0.0317(17) 0.0293(16) -0.0017(13) 0.0055(13) 0.0045(13)
C38 0.0251(16) 0.0333(17) 0.0307(17) -0.0039(13) 0.0024(13) 0.0007(12)
C39 0.0356(17) 0.0302(17) 0.0237(15) 0.0017(12) 0.0020(13) 0.0018(13)
C40 0.0356(18) 0.0261(16) 0.0253(16) 0.0008(12) 0.0048(13) 0.0018(13)
C41 0.0316(16) 0.0270(15) 0.0188(14) -0.0045(12) -0.0010(12) -0.0010(12)
C42 0.0340(18) 0.0319(17) 0.0312(17) 0.0072(14) 0.0044(14) 0.0015(14)
C43 0.0326(17) 0.0362(18) 0.0275(16) 0.0046(14) 0.0054(13) 0.0009(14)
O51 0.0326(12) 0.0303(12) 0.0398(13) 0.0008(10) -0.0018(10) -0.0033(10)
O52 0.0343(13) 0.0348(13) 0.0407(13) -0.0127(10) -0.0006(10) -0.0018(10)
O53 0.0482(16) 0.0424(15) 0.080(2) -0.0163(14) 0.0269(15) -0.0134(12)
O54 0.0456(15) 0.0356(13) 0.0449(14) -0.0093(11) 0.0041(11) -0.0084(11)
C51 0.0300(17) 0.0276(16) 0.0287(16) 0.0010(13) -0.0077(13) 0.0025(13)
C52 0.0309(17) 0.0252(15) 0.0261(15) 0.0008(12) -0.0026(13) 0.0012(13)
C53 0.0364(18) 0.0285(16) 0.0292(17) -0.0020(13) -0.0022(14) 0.0044(14)
C54 0.0338(18) 0.0316(17) 0.0310(17) -0.0001(14) 0.0032(14) 0.0011(14)
C55 0.0320(17) 0.0243(15) 0.0320(17) 0.0013(13) -0.0027(13) 0.0003(13)
C56 0.0365(19) 0.0267(17) 0.045(2) -0.0021(15) 0.0020(16) -0.0002(14)
C57 0.0339(18) 0.0307(17) 0.0369(18) -0.0077(14) 0.0021(14) 0.0029(14)
C58 0.0282(16) 0.0327(18) 0.0381(18) -0.0030(14) -0.0010(14) 0.0038(13)
O1W 0.0414(14) 0.0394(14) 0.0461(15) -0.0076(11) 0.0028(11) -0.0085(11)
O2W 0.0401(14) 0.0511(15) 0.0465(15) 0.0054(12) 0.0060(11) 0.0025(12)
O3W 0.0622(19) 0.0457(17) 0.066(2) -0.0008(14) 0.0066(15) 0.0015(14)
O4W 0.0477(16) 0.0468(15) 0.0600(17) -0.0037(13) 0.0151(13) 0.0048(12)
O5W 0.0586(17) 0.0407(15) 0.0581(17) 0.0003(12) 0.0191(14) -0.0051(13)
O6W 0.075(2) 0.0551(18) 0.0518(17) 0.0004(14) 0.0072(15) -0.0035(15)
O7W 0.0498(17) 0.0542(18) 0.102(2) -0.0110(17) 0.0261(16) -0.0093(14)
O8W 0.065(2) 0.073(2) 0.082(2) 0.0200(18) 0.0204(17) 0.0019(17)
O9W 0.067(2) 0.066(2) 0.136(3) -0.034(2) 0.046(2) -0.0176(17)

loop_
_atom_type_symbol
_atom_type_description
_atom_type_scat_dispersion_real
_atom_type_scat_dispersion_imag
_atom_type_scat_source
C C 0.0033 0.0016 'International Tables Vol C Tables 4.2.6.8 and 6.1.1.4'
H H 0.0000 0.0000 'International Tables Vol C Tables 4.2.6.8 and 6.1.1.4'
N N 0.0061 0.0033 'International Tables Vol C Tables 4.2.6.8 and 6.1.1.4'
O O 0.0106 0.0060 'International Tables Vol C Tables 4.2.6.8 and 6.1.1.4'
Cd Cd -0.8075 1.2024 'International Tables Vol C Tables 4.2.6.8 and 6.1.1.4'

loop_
_geom_angle_atom_site_label_1
_geom_angle_atom_site_label_2
_geom_angle_atom_site_label_3
_geom_angle
_geom_angle_site_symmetry_1
_geom_angle_site_symmetry_3
O1 Cd1 O52 119.54(9) . .
O1 Cd1 O31 94.15(9) . .
O52 Cd1 O31 126.76(8) . .
O1 Cd1 O4 137.81(9) . 3_446
O52 Cd1 O4 92.41(8) . 3_446
O31 Cd1 O4 86.16(8) . 3_446
O1 Cd1 O51 90.75(8) . .
O52 Cd1 O51 53.81(7) . .
O31 Cd1 O51 173.16(8) . .
O4 Cd1 O51 87.00(7) 3_446 .
O1 Cd1 O3 85.68(8) . 3_446
O52 Cd1 O3 125.87(7) . 3_446
O31 Cd1 O3 94.10(8) . 3_446
O4 Cd1 O3 52.31(7) 3_446 3_446
O51 Cd1 O3 81.50(7) . 3_446
O1 Cd1 C51 108.07(9) . .
O52 Cd1 C51 27.10(8) . .
O31 Cd1 C51 152.69(9) . .
O4 Cd1 C51 87.68(8) 3_446 .
O51 Cd1 C51 26.85(8) . .
O3 Cd1 C51 103.02(8) 3_446 .
C13 N1 C9 121.2(3) . .
C13 N1 C8 120.2(3) . .
C9 N1 C8 118.5(3) . .
C17 N2 C16 121.1(3) . .
C17 N2 C19 119.4(3) . .
C16 N2 C19 119.5(3) . .
C1 O1 Cd1 123.8(2) . .
C24 O3 Cd1 85.16(18) . 3_446
C24 O4 Cd1 100.35(19) . 3_446
O2 C1 O1 125.3(3) . .
O2 C1 C2 119.8(3) . .
O1 C1 C2 114.8(3) . .
C3 C2 C7 119.5(3) . .
C3 C2 C1 121.3(3) . .
C7 C2 C1 119.1(3) . .
C2 C3 C4 119.8(3) . .
C5 C4 C3 120.5(3) . .
C4 C5 C6 119.5(3) . .
C4 C5 C8 120.8(3) . .
C6 C5 C8 119.6(3) . .
C7 C6 C5 120.5(3) . .
C6 C7 C2 120.1(3) . .
N1 C8 C5 108.7(3) . .
N1 C9 C10 120.4(3) . .
C9 C10 C11 119.8(3) . .
C12 C11 C10 118.3(3) . .
C12 C11 C14 121.7(3) . .
C10 C11 C14 120.0(3) . .
C13 C12 C11 119.5(3) . .
N1 C13 C12 120.7(3) . .
C15 C14 C18 118.0(3) . .
C15 C14 C11 119.8(3) . .
C18 C14 C11 122.1(3) . .
C16 C15 C14 120.3(3) . .
N2 C16 C15 120.0(3) . .
N2 C17 C18 120.6(3) . .
C17 C18 C14 119.9(3) . .
N2 C19 C20 111.0(3) . .
C26 C20 C21 119.4(3) . .
C26 C20 C19 119.9(3) . .
C21 C20 C19 120.7(3) . .
C22 C21 C20 120.6(3) . .
C21 C22 C23 120.0(3) . .
C25 C23 C22 119.3(3) . .
C25 C23 C24 120.3(3) . .
C22 C23 C24 120.4(3) . .
O3 C24 O4 122.0(3) . .
O3 C24 C23 119.9(3) . .
O4 C24 C23 118.1(3) . .
C23 C25 C26 120.9(3) . .
C20 C26 C25 119.8(3) . .
C43 N31 C39 120.7(3) . .
C43 N31 C38 119.0(3) . .
C39 N31 C38 120.2(3) . .
C31 O31 Cd1 103.2(2) . .
O32 C31 O31 122.5(3) . .
O32 C31 C32 120.6(3) . .
O31 C31 C32 117.0(3) . .
C37 C32 C33 118.9(3) . .
C37 C32 C31 120.7(3) . .
C33 C32 C31 120.3(3) . .
C34 C33 C32 120.4(3) . .
C33 C34 C35 120.7(3) . .
C34 C35 C36 118.8(3) . .
C34 C35 C38 123.2(3) . .
C36 C35 C38 118.0(3) . .
C37 C36 C35 120.3(3) . .
C36 C37 C32 120.9(3) . .
N31 C38 C35 110.6(2) . .
N31 C39 C40 120.5(3) . .
C39 C40 C41 120.6(3) . .
C40 C41 C42 116.9(3) . .
C40 C41 C41 121.0(3) . 3_635
C42 C41 C41 122.1(3) . 3_635
C43 C42 C41 120.5(3) . .
N31 C43 C42 120.7(3) . .
C51 O51 Cd1 83.89(18) . .
C51 O52 Cd1 99.49(19) . .
O51 C51 O52 122.2(3) . .
O51 C51 C52 120.0(3) . .
O52 C51 C52 117.7(3) . .
O51 C51 Cd1 69.26(17) . .
O52 C51 Cd1 53.41(15) . .
C52 C51 Cd1 169.2(2) . .
C58 C52 C53 119.0(3) . .
C58 C52 C51 120.8(3) . .
C53 C52 C51 120.2(3) . .
C54 C53 C52 120.2(3) . .
C53 C54 C55 120.8(3) . .
C54 C55 C57 119.1(3) . .
C54 C55 C56 119.5(3) . .
C57 C55 C56 121.4(3) . .
O53 C56 O54 125.5(3) . .
O53 C56 C55 117.1(3) . .
O54 C56 C55 117.4(3) . .
C58 C57 C55 120.1(3) . .
C57 C58 C52 120.9(3) . .

loop_
_geom_bond_atom_site_label_1
_geom_bond_atom_site_label_2
_geom_bond_distance
_geom_bond_site_symmetry_2
Cd1 O1 2.183(2) .
Cd1 O52 2.236(2) .
Cd1 O31 2.282(2) .
Cd1 O4 2.314(2) 3_446
Cd1 O51 2.584(2) .
Cd1 O3 2.646(2) 3_446
Cd1 C51 2.747(3) .
N1 C13 1.340(4) .
N1 C9 1.342(4) .
N1 C8 1.501(4) .
N2 C17 1.343(4) .
N2 C16 1.343(4) .
N2 C19 1.488(4) .
O1 C1 1.255(4) .
O2 C1 1.245(4) .
O3 C24 1.255(4) .
O3 Cd1 2.646(2) 3_446
O4 C24 1.268(4) .
O4 Cd1 2.314(2) 3_446
C1 C2 1.507(4) .
C2 C3 1.385(5) .
C2 C7 1.390(5) .
C3 C4 1.389(5) .
C4 C5 1.377(5) .
C5 C6 1.384(5) .
C5 C8 1.515(4) .
C6 C7 1.377(5) .
C9 C10 1.369(4) .
C10 C11 1.393(4) .
C11 C12 1.393(4) .
C11 C14 1.480(4) .
C12 C13 1.371(4) .
C14 C15 1.385(4) .
C14 C18 1.392(4) .
C15 C16 1.378(4) .
C17 C18 1.372(4) .
C19 C20 1.508(4) .
C20 C26 1.387(4) .
C20 C21 1.389(5) .
C21 C22 1.382(4) .
C22 C23 1.394(4) .
C23 C25 1.377(4) .
C23 C24 1.507(4) .
C25 C26 1.391(4) .
N31 C43 1.341(4) .
N31 C39 1.343(4) .
N31 C38 1.489(4) .
O31 C31 1.278(4) .
O32 C31 1.249(4) .
C31 C32 1.506(4) .
C32 C37 1.387(4) .
C32 C33 1.388(4) .
C33 C34 1.382(4) .
C34 C35 1.389(4) .
C35 C36 1.394(4) .
C35 C38 1.513(4) .
C36 C37 1.380(4) .
C39 C40 1.378(4) .
C40 C41 1.394(4) .
C41 C42 1.397(4) .
C41 C41 1.477(6) 3_635
C42 C43 1.373(4) .
O51 C51 1.248(4) .
O52 C51 1.269(4) .
O53 C56 1.243(4) .
O54 C56 1.266(4) .
C51 C52 1.498(4) .
C52 C58 1.392(4) .
C52 C53 1.393(4) .
C53 C54 1.384(4) .
C54 C55 1.390(4) .
C55 C57 1.394(4) .
C55 C56 1.514(4) .
C57 C58 1.382(4) .
